data_7211206
loop_
_publ_author_name
'Kirby, Isabelle L.'
'Pitak, Mateusz B.'
'Wenzel, Marco'
'Wilson, Claire'
'Sparkes, Hazel A.'
'Coles, Simon J.'
'Gale, Philip A.'

_publ_section_title
;
 Systematic structural analysis of a series of anion receptor complexes
;
_journal_issue 44
_journal_name_full CrystEngComm
_journal_page_first 9003
_journal_paper_doi 10.1039/c3ce41503a
_journal_volume 15
_journal_year 2013
_chemical_compound_source 'Isabelle Kirby'
_chemical_formula_moiety 'C13 H10 N4 O5, C4 H12 N, Cl'
_chemical_formula_sum 'C17 H22 Cl N5 O5'
_chemical_formula_weight 411.85
_chemical_name_systematic
;
 1,3-bis(4-nitrophenyl)urea with tetramethylammonium chloride
;
_space_group_IT_number 2
_symmetry_cell_setting triclinic
_symmetry_space_group_name_Hall '-P 1'
_symmetry_space_group_name_H-M 'P -1'
_cell_angle_alpha 83.1860(10)
_cell_angle_beta 71.662(2)
_cell_angle_gamma 80.423(2)
_cell_formula_units_Z 2
_cell_length_a 7.6033(2)
_cell_length_b 11.4827(3)
_cell_length_c 11.8705(4)
_cell_measurement_reflns_used 25104
_cell_measurement_temperature 100(2)
_cell_measurement_theta_max 27.48
_cell_measurement_theta_min 2.91
_cell_volume 967.59(5)
_computing_cell_refinement 'DENZO (Otwinowski & Minor, 1997) & COLLECT (Hooft, R.W.W., 1998)'
_computing_data_collection 'COLLECT (Hooft, R.W.W., 1998)'
_computing_data_reduction 'EvalCCD Duisenberg, Kroon-Batenberg, Schreurs, 2003'
_computing_molecular_graphics 'Volkov et al, (2006)'
_computing_publication_material 'Volkov et al, (2006)'
_computing_structure_refinement 'Volkov et al, (2006)'
_computing_structure_solution 'SHELXS-97 (Sheldrick, 1997)'
_diffrn_ambient_temperature 100(2)
_diffrn_detector_area_resol_mean 9.091
_diffrn_measured_fraction_theta_full 0.996
_diffrn_measured_fraction_theta_max 0.992
_diffrn_measurement_device_type 'Bruker-Nonius CCD camera on \k-goniostat'
_diffrn_measurement_method '\f & \w scans to fill the asymmetric unit'
_diffrn_radiation_monochromator graphite
_diffrn_radiation_source 'Bruker Nonius FR591 Rotating Anode'
_diffrn_radiation_type MoK\a
_diffrn_radiation_wavelength 0.71073
_diffrn_reflns_av_R_equivalents 0.0457
_diffrn_reflns_av_sigmaI/netI 0.0418
_diffrn_reflns_limit_h_max 17
_diffrn_reflns_limit_h_min -16
_diffrn_reflns_limit_k_max 26
_diffrn_reflns_limit_k_min -26
_diffrn_reflns_limit_l_max 27
_diffrn_reflns_limit_l_min 0
_diffrn_reflns_number 356257
_diffrn_reflns_reduction_process
;
 Scaled and merged with Sortav
 R.H. Blessing, (1987) Cryst. Rev. 1, 3-58
 R.H. Blessing, (1989) J. Appl. Cryst. 22, 396-397

;
_diffrn_reflns_theta_full 54.02
_diffrn_reflns_theta_max 55.40
_diffrn_reflns_theta_min 3.58
_diffrn_standards_number 0
_exptl_absorpt_coefficient_mu 0.237
_exptl_absorpt_correction_T_max 0.9541
_exptl_absorpt_correction_T_min 0.8708
_exptl_absorpt_correction_type multi-scan
_exptl_absorpt_process_details
;
SADABS V2.10 (Sheldrick, G.M., 2003)
;
_exptl_crystal_colour yellow
_exptl_crystal_density_diffrn 1.414
_exptl_crystal_density_method 'not measured'
_exptl_crystal_description block
_exptl_crystal_F_000 432
_exptl_crystal_size_max 0.60
_exptl_crystal_size_mid 0.24
_exptl_crystal_size_min 0.20
_refine_diff_density_max 0.624
_refine_diff_density_min -0.346
_refine_diff_density_rms 0.069
_refine_ls_extinction_method none
_refine_ls_goodness_of_fit_ref 1.396
_refine_ls_hydrogen_treatment constr
_refine_ls_matrix_type full
_refine_ls_number_parameters 793
_refine_ls_number_reflns 17926
_refine_ls_number_restraints 0
_refine_ls_R_factor_all 0.071
_refine_ls_R_factor_gt 0.038
_refine_ls_shift/su_max 0
_refine_ls_structure_factor_coef F
_refine_ls_weighting_details
;
        calc w1 = 1/[s^2^(Fo)]
;
_refine_ls_weighting_scheme calc
_refine_ls_wR_factor_ref 0.029
_reflns_number_gt 18067
_reflns_number_total 25085
_reflns_threshold_expression >2\s(I)
_cod_data_source_file c3ce41503a.txt
_cod_data_source_block crystalstructure_4
_cod_database_code 7211206

loop_
_symmetry_equiv_pos_as_xyz
'x, y, z'
'-x, -y, -z'

loop_
_atom_local_axes_atom_label
_atom_local_axes_atom0
_atom_local_axes_ax1
_atom_local_axes_atom1
_atom_local_axes_atom2
_atom_local_axes_ax2
CL(1) H(3A) Z CL(1) H(2A) Y
O(1) C(7) X O(1) C(13) Y
O(2) N(1) X O(2) O(3) Y
O(3) N(1) -X O(3) O(2) Y
O(5) N(4) -X O(5) O(4) Y
O(4) N(4) X O(4) O(5) Y
N(1) C(1) Z N(1) O(2) Y
N(2) C(4) X N(2) C(7) Y
N(3) C(8) X N(3) C(7) Y
N(5) C(15) Z N(5) C(16) Y
N(4) C(11) Z N(4) O(4) Y
C(1) C(6) X C(1) C(2) Y
C(2) C(3) X C(2) C(1) Y
C(3) C(4) X C(3) C(2) Y
C(4) C(3) X C(4) C(5) Y
C(5) C(6) X C(5) C(4) Y
C(6) C(1) X C(6) C(5) Y
C(7) O(1) Z C(7) N(3) Y
C(8) C(9) X C(8) C(13) Y
C(9) C(10) X C(9) C(8) Y
C(10) C(11) X C(10) C(9) Y
C(11) C(12) X C(11) C(10) Y
C(12) C(13) X C(12) C(11) Y
C(13) C(8) X C(13) C(12) Y
C(14) N(5) Z C(14) H(14B) Y
C(15) N(5) Z C(15) H(15A) Y
C(16) N(5) Z C(16) H(16A) Y
C(17) N(5) Z C(17) H(17B) Y
H(2) C(2) Z H(2) C(3) Y
H(3) C(3) Z H(3) C(2) Y
H(5) C(5) Z H(5) C(6) Y
H(6) C(6) Z H(6) C(5) Y
H(9) C(9) Z H(9) C(10) Y
H(10) C(10) Z H(10) C(9) Y
H(12) C(12) Z H(12) C(13) Y
H(13) C(13) Z H(13) C(12) Y
H(14A) C(14) Z H(14A) H(14C) Y
H(14B) C(14) Z H(14B) H(14C) Y
H(14C) C(14) Z H(14C) H(14A) Y
H(15A) C(15) Z H(15A) H(15C) Y
H(15B) C(15) Z H(15B) H(15C) Y
H(15C) C(15) Z H(15C) H(15A) Y
H(16A) C(16) Z H(16A) H(16B) Y
H(16B) C(16) Z H(16B) H(16A) Y
H(16C) C(16) Z H(16C) H(16B) Y
H(17A) C(17) Z H(17A) H(17C) Y
H(17B) C(17) Z H(17B) H(17C) Y
H(17C) C(17) Z H(17C) H(17B) Y
H(2A) N(2) Z H(2A) C(7) Y
H(3A) N(3) Z H(3A) C(7) Y

loop_
_atom_rho_multipole_atom_label
_atom_rho_multipole_coeff_Pv
_atom_rho_multipole_coeff_P00
_atom_rho_multipole_coeff_P11
_atom_rho_multipole_coeff_P1-1
_atom_rho_multipole_coeff_P10
_atom_rho_multipole_coeff_P20
_atom_rho_multipole_coeff_P21
_atom_rho_multipole_coeff_P2-1
_atom_rho_multipole_coeff_P22
_atom_rho_multipole_coeff_P2-2
_atom_rho_multipole_coeff_P30
_atom_rho_multipole_coeff_P31
_atom_rho_multipole_coeff_P3-1
_atom_rho_multipole_coeff_P32
_atom_rho_multipole_coeff_P3-2
_atom_rho_multipole_coeff_P33
_atom_rho_multipole_coeff_P3-3
_atom_rho_multipole_coeff_P40
_atom_rho_multipole_coeff_P41
_atom_rho_multipole_coeff_P4-1
_atom_rho_multipole_coeff_P42
_atom_rho_multipole_coeff_P4-2
_atom_rho_multipole_coeff_P43
_atom_rho_multipole_coeff_P4-3
_atom_rho_multipole_coeff_P44
_atom_rho_multipole_coeff_P4-4
_atom_rho_multipole_kappa
_atom_rho_multipole_kappa_prime0
_atom_rho_multipole_kappa_prime1
_atom_rho_multipole_kappa_prime2
_atom_rho_multipole_kappa_prime3
_atom_rho_multipole_kappa_prime4
_atom_rho_multipole_radial_slater_n0
_atom_rho_multipole_radial_slater_zeta0
_atom_rho_multipole_radial_slater_n1
_atom_rho_multipole_radial_slater_zeta1
_atom_rho_multipole_radial_slater_n2
_atom_rho_multipole_radial_slater_zeta2
_atom_rho_multipole_radial_slater_n3
_atom_rho_multipole_radial_slater_zeta3
_atom_rho_multipole_radial_slater_n4
_atom_rho_multipole_radial_slater_zeta4
CL(1) 7.42(5) 0 0.034(12) 0.059(12) 0.042(12) 0.007(13) 0.023(13) 0.042(12) 0.061(13) -0.040(13) -0.014(11) -0.030(10) -0.044(10) 0.009(10) 0.042(10) 0.070(10) 0.032(10) 0.042(12) -0.017(11) -0.018(10) -0.013(11) 0.007(11) 0.012(11) 0.023(11) 0.019(11) -0.032(11) 1.043(3) 1 1 1 1 1 4 4.2587714285714 4 4.2587714285714 4 4.2587714285714 4 4.2587714285714 4 4.2587714285714
O(1) 6.40(4) 0 -0.073(12) 0.000(10) -0.004(11) -0.059(12) 0.023(11) -0.010(11) -0.049(11) -0.005(11) -0.015(9) 0.011(9) 0.014(9) 0.008(8) 0.010(8) 0.027(8) 0.005(8) 0.020(12) 0.017(11) -0.018(11) 0.008(11) 0.000(11) 0.002(10) 0.011(10) -0.011(10) 0.000(10) 0.985(3) 1 1 1 1 1 2 4.466 2 4.466 2 4.466 3 4.466 4 4.466
O(2) 6.36(2) 0 -0.044(10) -0.008(9) 0.018(9) -0.056(11) -0.005(9) -0.022(9) -0.087(10) 0.026(9) 0.010(8) 0.001(8) -0.013(7) 0.018(7) -0.007(7) 0.061(7) 0.018(7) 0.009(10) 0.008(9) -0.012(9) -0.009(9) 0.005(9) 0.004(8) 0.001(8) 0.026(8) 0.009(8) 0.9933(18) 1 1 1 1 1 2 4.466 2 4.466 2 4.466 3 4.466 4 4.466
O(3) 6.3577 0 -0.0439 -0.0084 0.0182 -0.0563 -0.0045 -0.0221 -0.0874 0.026 0.01 0.0011 -0.0128 0.0179 -0.0072 0.0609 0.0175 0.0085 0.0079 -0.012 -0.0087 0.0052 0.0037 0.0005 0.026 0.0085 0.9933(18) 1 1 1 1 1 2 4.466 2 4.466 2 4.466 3 4.466 4 4.466
O(5) 6.3169 0 -0.0104 0.0207 0.0836 -0.0202 0.0008 0.0163 -0.1066 0.0146 -0.0469 0.0838 0.0485 0.0173 0.079 0.0351 0.0281 -0.0113 -0.0273 -0.0025 -0.0015 0.0008 0.0048 0.0054 0.0196 0.0044 0.9933(18) 1 1 1 1 1 2 4.466 2 4.466 2 4.466 3 4.466 4 4.466
O(4) 6.32(2) 0 -0.010(12) 0.021(10) 0.084(9) -0.020(12) 0.001(10) 0.016(10) -0.107(11) 0.015(11) -0.047(8) 0.084(8) 0.049(8) 0.017(7) 0.079(7) 0.035(8) 0.028(8) -0.011(11) -0.027(9) -0.003(9) -0.002(10) 0.001(10) 0.005(9) 0.005(9) 0.020(10) 0.004(9) 0.9933(18) 1 1 1 1 1 2 4.466 2 4.466 2 4.466 3 4.466 4 4.466
N(1) 4.90(4) 0 0 0 0.040(12) 0.061(12) 0 0 -0.140(13) 0 0.191(12) 0 0 0.139(12) 0 0 0 0.036(15) 0 0 0.018(15) 0 0 0 0.014(13) 0 1.007(3) 1 1 1 1 1 2 3.83936 2 3.83936 2 3.83936 3 3.83936 4 3.83936
N(2) 5.34(5) 0 -0.042(12) -0.012(12) 0.004(11) -0.020(12) -0.020(11) -0.002(10) -0.012(11) 0.014(11) -0.002(10) 0.001(10) 0.018(10) -0.007(10) 0.005(10) 0.178(10) 0.045(10) 0.028(13) 0.002(12) 0.018(12) -0.015(12) 0.008(12) 0.005(12) -0.003(12) -0.001(12) -0.002(12) 0.995(3) 1 1 1 1 1 2 3.83936 2 3.83936 2 3.83936 3 3.83936 4 3.83936
N(3) 5.34(5) 0 -0.020(12) -0.022(12) 0.005(11) -0.011(12) -0.030(11) 0.012(10) -0.011(11) 0.018(11) 0.008(10) -0.001(10) 0.001(10) 0.030(10) -0.009(10) 0.181(10) 0.047(9) 0.041(13) -0.017(12) -0.021(12) 0.006(12) 0.009(12) -0.011(12) -0.018(12) -0.015(12) -0.015(12) 0.995(3) 1 1 1 1 1 2 3.83936 2 3.83936 2 3.83936 3 3.83936 4 3.83936
N(5) 5.35(5) 0 0.003(11) 0.010(11) -0.012(10) 0.002(11) 0.007(10) -0.017(10) -0.026(10) -0.009(10) 0.191(10) -0.006(10) 0.003(10) -0.002(10) -0.005(10) 0.000(9) -0.165(9) 0.026(13) 0.004(12) -0.013(12) -0.006(12) -0.008(12) -0.007(12) 0.063(12) 0.009(12) 0.009(11) 0.988(4) 1 1 1 1 1 2 3.83936 2 3.83936 2 3.83936 3 3.83936 4 3.83936
N(4) 5.01(4) 0 0 0 0.006(14) 0.077(13) 0 0 -0.161(15) 0 0.221(13) 0 0 0.163(14) 0 0 0 0.057(17) 0 0 -0.010(17) 0 0 0 0.016(15) 0 1.007(3) 1 1 1 1 1 2 3.83936 2 3.83936 2 3.83936 3 3.83936 4 3.83936
C(1) 4.06(3) 0 0.059(14) 0.124(14) -0.013(13) -0.088(13) 0.023(12) 0.015(12) 0.064(13) -0.096(13) -0.012(14) 0.020(13) 0.003(13) -0.004(13) -0.004(13) 0.291(14) 0.022(13) 0 0 0 0 0 0 0 0 0 1.026(2) 1 1 1 1 1 2 3.1762 2 3.1762 2 3.1762 3 3.1762 4 3.1762
C(2) 4.05(4) 0 0.027(15) 0.005(16) 0.010(13) -0.182(14) -0.009(13) 0.008(12) 0.017(14) 0.001(14) 0.001(14) 0.014(14) 0.014(13) 0.002(13) 0.000(13) 0.227(14) -0.024(14) 0 0 0 0 0 0 0 0 0 1.026(2) 1 1 1 1 1 2 3.1762 2 3.1762 2 3.1762 3 3.1762 4 3.1762
C(3) 4.04(4) 0 0.015(15) 0.022(16) 0.005(13) -0.146(14) 0.000(12) 0.005(12) 0.003(13) -0.016(14) -0.008(14) -0.004(13) 0.025(13) -0.012(13) -0.009(13) 0.227(14) 0.002(14) 0 0 0 0 0 0 0 0 0 1.026(2) 1 1 1 1 1 2 3.1762 2 3.1762 2 3.1762 3 3.1762 4 3.1762
C(4) 3.96(4) 0 0.046(14) 0.062(14) -0.017(12) -0.169(13) -0.022(12) -0.002(12) 0.022(13) -0.060(13) 0.011(13) 0.010(13) 0.019(13) 0.007(13) -0.001(13) 0.273(14) 0.024(14) 0 0 0 0 0 0 0 0 0 1.026(2) 1 1 1 1 1 2 3.1762 2 3.1762 2 3.1762 3 3.1762 4 3.1762
C(5) 3.97(4) 0 0.033(15) 0.006(16) 0.007(13) -0.157(14) 0.032(12) 0.010(12) 0.028(13) 0.009(14) 0.008(14) 0.014(13) 0.006(13) -0.004(13) 0.003(13) 0.247(14) -0.012(13) 0 0 0 0 0 0 0 0 0 1.026(2) 1 1 1 1 1 2 3.1762 2 3.1762 2 3.1762 3 3.1762 4 3.1762
C(6) 4.03(4) 0 -0.008(15) 0.034(16) -0.001(13) -0.180(14) 0.011(12) -0.004(12) 0.002(13) -0.007(14) -0.021(14) -0.009(13) 0.014(13) -0.007(13) 0.023(13) 0.215(14) -0.022(13) 0 0 0 0 0 0 0 0 0 1.026(2) 1 1 1 1 1 2 3.1762 2 3.1762 2 3.1762 3 3.1762 4 3.1762
C(7) 3.75(6) 0 -0.005(12) -0.016(14) 0.113(15) 0.227(15) -0.025(12) 0.002(13) -0.105(13) -0.005(12) 0.284(17) -0.002(14) 0.004(15) 0.201(15) -0.009(14) 0.007(13) -0.005(13) 0 0 0 0 0 0 0 0 0 1.036(7) 1 1 1 1 1 2 3.1762 2 3.1762 2 3.1762 3 3.1762 4 3.1762
C(8) 3.98(4) 0 0.027(14) 0.065(14) 0.014(13) -0.179(13) -0.014(12) -0.002(12) 0.008(13) -0.064(13) 0.026(14) 0.005(13) 0.012(13) 0.005(14) 0.006(13) 0.283(15) 0.023(14) 0 0 0 0 0 0 0 0 0 1.024(2) 1 1 1 1 1 2 3.1762 2 3.1762 2 3.1762 3 3.1762 4 3.1762
C(9) 4.07(4) 0 0.008(16) 0.029(17) -0.007(13) -0.144(15) -0.024(13) -0.001(13) 0.015(14) 0.017(15) 0.008(15) 0.013(14) 0.025(14) 0.004(14) -0.024(14) 0.249(15) 0.017(14) 0 0 0 0 0 0 0 0 0 1.024(2) 1 1 1 1 1 2 3.1762 2 3.1762 2 3.1762 3 3.1762 4 3.1762
C(10) 4.03(4) 0 0.041(17) 0.041(17) -0.005(13) -0.193(15) 0.006(14) 0.021(13) 0.014(15) -0.032(16) 0.010(15) 0.020(15) 0.016(14) 0.003(15) 0.006(14) 0.261(16) -0.010(15) 0 0 0 0 0 0 0 0 0 1.024(2) 1 1 1 1 1 2 3.1762 2 3.1762 2 3.1762 3 3.1762 4 3.1762
C(11) 4.03(4) 0 0.077(15) 0.059(15) -0.003(13) -0.090(14) 0.014(13) 0.032(12) 0.057(14) -0.109(14) 0.013(14) -0.007(14) 0.038(13) 0.001(14) 0.012(14) 0.232(16) 0.005(15) 0 0 0 0 0 0 0 0 0 1.024(2) 1 1 1 1 1 2 3.1762 2 3.1762 2 3.1762 3 3.1762 4 3.1762
C(12) 4.03(4) 0 0.061(15) 0.007(17) 0.007(13) -0.180(14) 0.020(13) 0.002(13) 0.029(14) 0.016(15) 0.020(14) -0.014(14) 0.023(13) 0.021(14) -0.014(14) 0.255(15) 0.005(14) 0 0 0 0 0 0 0 0 0 1.024(2) 1 1 1 1 1 2 3.1762 2 3.1762 2 3.1762 3 3.1762 4 3.1762
C(13) 3.98(4) 0 -0.021(15) 0.015(17) 0.005(13) -0.143(14) 0.003(12) -0.026(12) -0.015(14) 0.015(14) -0.006(14) 0.022(13) 0.023(13) 0.004(13) 0.008(13) 0.244(14) -0.013(14) 0 0 0 0 0 0 0 0 0 1.024(2) 1 1 1 1 1 2 3.1762 2 3.1762 2 3.1762 3 3.1762 4 3.1762
C(14) 3.66(7) 0 -0.01(2) 0.00(2) -0.062(15) -0.095(15) -0.022(15) 0.006(14) 0.006(16) 0.030(16) 0.219(16) 0.003(14) -0.019(14) -0.002(15) 0.002(15) 0.013(14) -0.094(16) 0 0 0 0 0 0 0 0 0 1.052(6) 1 1 1 1 1 2 3.1762 2 3.1762 2 3.1762 3 3.1762 4 3.1762
C(15) 3.62(7) 0 -0.06(2) 0.02(2) -0.043(15) -0.054(15) 0.023(15) 0.017(14) -0.026(18) -0.006(18) 0.197(17) 0.007(15) -0.020(14) -0.002(15) -0.023(16) -0.009(15) -0.023(17) 0 0 0 0 0 0 0 0 0 1.052(6) 1 1 1 1 1 2 3.1762 2 3.1762 2 3.1762 3 3.1762 4 3.1762
C(16) 3.71(8) 0 -0.02(2) -0.03(2) -0.061(15) -0.052(14) 0.018(14) -0.015(14) 0.005(15) 0.003(15) 0.206(16) 0.019(14) 0.017(14) -0.012(14) -0.011(14) -0.004(13) -0.112(15) 0 0 0 0 0 0 0 0 0 1.052(6) 1 1 1 1 1 2 3.1762 2 3.1762 2 3.1762 3 3.1762 4 3.1762
C(17) 3.67(7) 0 0.06(2) -0.04(2) -0.050(15) -0.103(15) -0.012(14) 0.015(15) 0.029(16) -0.042(16) 0.219(16) 0.010(14) -0.004(14) -0.014(15) 0.010(15) 0.012(14) -0.114(16) 0 0 0 0 0 0 0 0 0 1.052(6) 1 1 1 1 1 2 3.1762 2 3.1762 2 3.1762 3 3.1762 4 3.1762
H(2) 0.88(4) 0 0 0 0.18(2) 0 0 0 0 0 0 0 0 0 0 0 0 0 0 0 0 0 0 0 0 0 1.2 1.2 1.2 1.2 1.2 1.2 0 2 1 2 2 2 3 2 4 2
H(3) 0.89(3) 0 0 0 0.18(2) 0 0 0 0 0 0 0 0 0 0 0 0 0 0 0 0 0 0 0 0 0 1.2 1.2 1.2 1.2 1.2 1.2 0 2 1 2 2 2 3 2 4 2
H(5) 0.87(4) 0 0 0 0.22(2) 0 0 0 0 0 0 0 0 0 0 0 0 0 0 0 0 0 0 0 0 0 1.2 1.2 1.2 1.2 1.2 1.2 0 2 1 2 2 2 3 2 4 2
H(6) 0.91(4) 0 0 0 0.17(2) 0 0 0 0 0 0 0 0 0 0 0 0 0 0 0 0 0 0 0 0 0 1.2 1.2 1.2 1.2 1.2 1.2 0 2 1 2 2 2 3 2 4 2
H(9) 0.79(3) 0 0 0 0.18(2) 0 0 0 0 0 0 0 0 0 0 0 0 0 0 0 0 0 0 0 0 0 1.2 1.2 1.2 1.2 1.2 1.2 0 2 1 2 2 2 3 2 4 2
H(10) 0.88(4) 0 0 0 0.18(2) 0 0 0 0 0 0 0 0 0 0 0 0 0 0 0 0 0 0 0 0 0 1.2 1.2 1.2 1.2 1.2 1.2 0 2 1 2 2 2 3 2 4 2
H(12) 0.85(4) 0 0 0 0.15(2) 0 0 0 0 0 0 0 0 0 0 0 0 0 0 0 0 0 0 0 0 0 1.2 1.2 1.2 1.2 1.2 1.2 0 2 1 2 2 2 3 2 4 2
H(13) 0.87(4) 0 0 0 0.20(2) 0 0 0 0 0 0 0 0 0 0 0 0 0 0 0 0 0 0 0 0 0 1.2 1.2 1.2 1.2 1.2 1.2 0 2 1 2 2 2 3 2 4 2
H(14A) 1.01(4) 0 0 0 0.18(3) 0 0 0 0 0 0 0 0 0 0 0 0 0 0 0 0 0 0 0 0 0 1.2 1.2 1.2 1.2 1.2 1.2 0 2 1 2 2 2 3 2 4 2
H(14B) 0.99(5) 0 0 0 0.15(3) 0 0 0 0 0 0 0 0 0 0 0 0 0 0 0 0 0 0 0 0 0 1.2 1.2 1.2 1.2 1.2 1.2 0 2 1 2 2 2 3 2 4 2
H(14C) 0.95(4) 0 0 0 0.17(3) 0 0 0 0 0 0 0 0 0 0 0 0 0 0 0 0 0 0 0 0 0 1.2 1.2 1.2 1.2 1.2 1.2 0 2 1 2 2 2 3 2 4 2
H(15A) 0.99(4) 0 0 0 0.16(3) 0 0 0 0 0 0 0 0 0 0 0 0 0 0 0 0 0 0 0 0 0 1.2 1.2 1.2 1.2 1.2 1.2 0 2 1 2 2 2 3 2 4 2
H(15B) 0.99(4) 0 0 0 0.15(3) 0 0 0 0 0 0 0 0 0 0 0 0 0 0 0 0 0 0 0 0 0 1.2 1.2 1.2 1.2 1.2 1.2 0 2 1 2 2 2 3 2 4 2
H(15C) 1.02(5) 0 0 0 0.21(3) 0 0 0 0 0 0 0 0 0 0 0 0 0 0 0 0 0 0 0 0 0 1.2 1.2 1.2 1.2 1.2 1.2 0 2 1 2 2 2 3 2 4 2
H(16A) 1.05(4) 0 0 0 0.18(3) 0 0 0 0 0 0 0 0 0 0 0 0 0 0 0 0 0 0 0 0 0 1.2 1.2 1.2 1.2 1.2 1.2 0 2 1 2 2 2 3 2 4 2
H(16B) 0.99(4) 0 0 0 0.16(2) 0 0 0 0 0 0 0 0 0 0 0 0 0 0 0 0 0 0 0 0 0 1.2 1.2 1.2 1.2 1.2 1.2 0 2 1 2 2 2 3 2 4 2
H(16C) 0.96(4) 0 0 0 0.17(2) 0 0 0 0 0 0 0 0 0 0 0 0 0 0 0 0 0 0 0 0 0 1.2 1.2 1.2 1.2 1.2 1.2 0 2 1 2 2 2 3 2 4 2
H(17A) 0.88(4) 0 0 0 0.12(2) 0 0 0 0 0 0 0 0 0 0 0 0 0 0 0 0 0 0 0 0 0 1.2 1.2 1.2 1.2 1.2 1.2 0 2 1 2 2 2 3 2 4 2
H(17B) 1.03(4) 0 0 0 0.18(3) 0 0 0 0 0 0 0 0 0 0 0 0 0 0 0 0 0 0 0 0 0 1.2 1.2 1.2 1.2 1.2 1.2 0 2 1 2 2 2 3 2 4 2
H(17C) 1.03(4) 0 0 0 0.20(3) 0 0 0 0 0 0 0 0 0 0 0 0 0 0 0 0 0 0 0 0 0 1.2 1.2 1.2 1.2 1.2 1.2 0 2 1 2 2 2 3 2 4 2
H(2A) 0.73(3) 0 0 0 0.112(18) 0 0 0 0 0 0 0 0 0 0 0 0 0 0 0 0 0 0 0 0 0 1.2 1.2 1.2 1.2 1.2 1.2 0 2 1 2 2 2 3 2 4 2
H(3A) 0.68(3) 0 0 0 0.124(18) 0 0 0 0 0 0 0 0 0 0 0 0 0 0 0 0 0 0 0 0 0 1.2 1.2 1.2 1.2 1.2 1.2 0 2 1 2 2 2 3 2 4 2

loop_
_atom_site_aniso_label
_atom_site_aniso_U_11
_atom_site_aniso_U_22
_atom_site_aniso_U_33
_atom_site_aniso_U_23
_atom_site_aniso_U_13
_atom_site_aniso_U_12
CL(1) 0.01777(4) 0.01198(3) 0.01799(4) -0.00106(2) -0.00055(2) -0.00391(2)
O(1) 0.01673(13) 0.01118(12) 0.01663(13) 0.00177(10) -0.00218(11) -0.00134(10)
O(2) 0.02937(17) 0.01399(12) 0.01907(14) -0.00230(10) -0.00221(12) 0.00175(12)
O(3) 0.01950(13) 0.02185(14) 0.01916(13) -0.00567(11) 0.00267(11) -0.00689(12)
O(5) 0.01736(13) 0.02824(18) 0.01705(14) 0.00084(13) -0.00195(11) -0.00007(13)
O(4) 0.02053(15) 0.0332(2) 0.0328(2) -0.01865(17) 0.00286(14) -0.00518(14)
N(1) 0.01426(9) 0.01495(10) 0.01382(8) -0.00297(9) -0.00338(9) -0.00137(9)
N(2) 0.01531(11) 0.01026(10) 0.01323(11) -0.00057(9) -0.00211(9) -0.00178(9)
N(3) 0.01314(11) 0.01087(10) 0.01495(11) -0.00067(9) -0.00219(9) -0.00182(9)
N(5) 0.01358(11) 0.01103(10) 0.01302(11) -0.00077(8) -0.00342(9) -0.00118(9)
N(4) 0.01163(10) 0.02571(17) 0.01730(12) -0.00629(9) -0.00330(10) -0.00076(9)
C(1) 0.01280(10) 0.01264(11) 0.01221(10) -0.00115(8) -0.00385(8) -0.00195(9)
C(2) 0.01562(11) 0.01311(11) 0.01232(11) -0.00049(9) -0.00275(9) -0.00383(9)
C(3) 0.01639(12) 0.01122(10) 0.01261(11) 0.00013(8) -0.00339(9) -0.00332(9)
C(4) 0.01259(10) 0.01058(10) 0.01153(10) -0.00020(8) -0.00420(8) -0.00197(8)
C(5) 0.01423(11) 0.01111(10) 0.01276(10) 0.00067(8) -0.00298(9) -0.00120(9)
C(6) 0.01446(11) 0.01127(11) 0.01402(11) 0.00034(9) -0.00338(9) -0.00061(9)
C(7) 0.01227(10) 0.01052(10) 0.01284(10) 0.00014(8) -0.00400(9) -0.00150(8)
C(8) 0.01075(10) 0.01181(10) 0.01486(11) -0.00114(9) -0.00369(9) -0.00175(8)
C(9) 0.01388(11) 0.01228(11) 0.02133(14) -0.00255(10) -0.00179(11) -0.00214(9)
C(10) 0.01339(12) 0.01523(13) 0.02279(15) -0.00553(11) -0.00187(11) -0.00167(10)
C(11) 0.01106(10) 0.01882(13) 0.01611(12) -0.00401(10) -0.00374(9) -0.00125(10)
C(12) 0.01274(11) 0.01738(13) 0.01425(11) -0.00016(10) -0.00349(9) -0.00145(10)
C(13) 0.01285(11) 0.01312(11) 0.01487(11) -0.00015(9) -0.00344(9) -0.00100(9)
C(14) 0.02354(16) 0.01786(14) 0.01640(13) -0.00527(11) -0.00138(12) -0.00209(12)
C(15) 0.0328(2) 0.01222(13) 0.02677(18) 0.00299(12) -0.01475(17) -0.00514(13)
C(16) 0.01482(13) 0.02206(15) 0.01701(13) 0.00114(12) -0.00556(11) -0.00191(11)
C(17) 0.01291(12) 0.02364(16) 0.02030(14) -0.00459(13) -0.00265(11) -0.00221(11)

loop_
_atom_site_label
_atom_site_fract_x
_atom_site_fract_y
_atom_site_fract_z
_atom_site_U_iso_or_equiv
_atom_site_occupancy
_atom_site_symmetry_multiplicity
CL(1) 1.203478(11) 0.123194(7) 0.095406(7) 0.017 1 2
O(1) 1.34356(6) 0.52927(3) -0.06467(4) 0.016 1 2
O(2) 0.63508(7) 0.81462(3) 0.38069(4) 0.022 1 2
O(3) 0.52597(6) 0.66087(4) 0.48647(4) 0.021 1 2
O(5) 2.09540(6) 0.31853(4) -0.53876(4) 0.022 1 2
O(4) 2.04065(6) 0.13494(5) -0.51531(5) 0.03 1 2
N(1) 0.63474(4) 0.70624(3) 0.39851(3) 0.014 1 2
N(2) 1.17874(5) 0.40551(3) 0.08539(3) 0.013 1 2
N(3) 1.42209(5) 0.32563(3) -0.06302(3) 0.013 1 2
N(5) 1.35971(5) 0.88271(3) -0.25480(3) 0.013 1 2
N(4) 2.00665(5) 0.23744(3) -0.48366(3) 0.018 1 2
C(1) 0.77089(4) 0.63022(3) 0.31345(3) 0.012 1 2
C(2) 0.78789(5) 0.50783(3) 0.34008(3) 0.014 1 2
C(3) 0.92490(5) 0.43629(3) 0.26150(3) 0.014 1 2
C(4) 1.04396(4) 0.48534(3) 0.15601(3) 0.011 1 2
C(5) 1.02094(5) 0.60871(3) 0.12939(3) 0.013 1 2
C(6) 0.88479(5) 0.68080(3) 0.20887(3) 0.014 1 2
C(7) 1.31752(4) 0.42987(3) -0.01894(3) 0.012 1 2
C(8) 1.56722(4) 0.31150(3) -0.16815(3) 0.012 1 2
C(9) 1.64694(5) 0.19345(3) -0.19230(4) 0.017 1 2
C(10) 1.78925(5) 0.16865(3) -0.29626(4) 0.018 1 2
C(11) 1.85558(5) 0.26322(3) -0.37519(3) 0.015 1 2
C(12) 1.78280(5) 0.38082(3) -0.35239(3) 0.015 1 2
C(13) 1.63664(5) 0.40530(3) -0.24908(3) 0.014 1 2
C(14) 1.29097(7) 0.96433(4) -0.15577(4) 0.02 1 2
C(15) 1.35746(8) 0.75780(4) -0.20219(5) 0.023 1 2
C(16) 1.23560(5) 0.90666(4) -0.33377(4) 0.018 1 2
C(17) 1.55514(5) 0.90030(4) -0.32701(4) 0.019 1 2
H(2) 0.698422 0.467201 0.41987 0.031(3) 1 2
H(3) 0.943693 0.341542 0.28257 0.034(3) 1 2
H(5) 1.108661 0.649923 0.049239 0.034(3) 1 2
H(6) 0.862213 0.775877 0.190721 0.035(3) 1 2
H(9) 1.598624 0.119604 -0.130966 0.029(3) 1 2
H(10) 1.850474 0.078179 -0.314711 0.039(4) 1 2
H(12) 1.841648 0.451615 -0.414253 0.030(3) 1 2
H(13) 1.573603 0.495788 -0.232198 0.034(3) 1 2
H(14A) 1.376856 0.943858 -0.099128 0.044(4) 1 2
H(14B) 1.151136 0.953338 -0.106996 0.044(4) 1 2
H(14C) 1.294855 1.052195 -0.194494 0.042(4) 1 2
H(15A) 1.445653 0.744445 -0.146965 0.042(4) 1 2
H(15B) 1.403395 0.701668 -0.273453 0.045(4) 1 2
H(15C) 1.218964 0.74716 -0.150076 0.045(4) 1 2
H(16A) 1.287195 0.848564 -0.403381 0.044(4) 1 2
H(16B) 1.235115 0.996051 -0.368303 0.041(4) 1 2
H(16C) 1.098712 0.891728 -0.28211 0.038(4) 1 2
H(17A) 1.637439 0.884208 -0.268072 0.033(3) 1 2
H(17B) 1.556742 0.988425 -0.365215 0.044(4) 1 2
H(17C) 1.604031 0.841116 -0.395696 0.048(4) 1 2
H(2A) 1.171069 0.318698 0.108931 0.022(3) 1 2
H(3A) 1.37489 0.250988 -0.018528 0.018(3) 1 2

loop_
_atom_type_symbol
_atom_type_description
_atom_type_scat_dispersion_real
_atom_type_scat_dispersion_imag
_atom_type_scat_source
C C 0.0033 0.0016 'International Tables Vol C Tables 4.2.6.8 and 6.1.1.4'
H H 0.0000 0.0000 'International Tables Vol C Tables 4.2.6.8 and 6.1.1.4'
N N 0.0061 0.0033 'International Tables Vol C Tables 4.2.6.8 and 6.1.1.4'
O O 0.0106 0.0060 'International Tables Vol C Tables 4.2.6.8 and 6.1.1.4'
Cl Cl 0.1484 0.1585 'International Tables Vol C Tables 4.2.6.8 and 6.1.1.4'

loop_
_geom_angle_atom_site_label_1
_geom_angle_atom_site_label_2
_geom_angle_atom_site_label_3
_geom_angle
_geom_angle_site_symmetry_1
_geom_angle_site_symmetry_2
_geom_angle_site_symmetry_3
_geom_angle_publ_flag
O(2) N(1) O(3) 122.54(4) 1_555 1_555 1_555 yes
O(2) N(1) C(1) 118.37(3) 1_555 1_555 1_555 yes
O(3) N(1) C(1) 119.08(3) 1_555 1_555 1_555 yes
C(4) N(2) C(7) 127.87(3) 1_555 1_555 1_555 yes
C(4) N(2) H(2A) 116.90(3) 1_555 1_555 1_555 yes
C(7) N(2) H(2A) 115.11(3) 1_555 1_555 1_555 yes
C(7) N(3) C(8) 127.89(3) 1_555 1_555 1_555 yes
C(7) N(3) H(3A) 115.12(3) 1_555 1_555 1_555 yes
C(8) N(3) H(3A) 116.43(3) 1_555 1_555 1_555 yes
O(5) N(4) O(4) 123.64(5) 1_555 1_555 1_555 yes
O(5) N(4) C(11) 118.41(4) 1_555 1_555 1_555 yes
O(4) N(4) C(11) 117.95(4) 1_555 1_555 1_555 yes
N(1) C(1) C(2) 118.87(3) 1_555 1_555 1_555 yes
N(1) C(1) C(6) 119.50(3) 1_555 1_555 1_555 yes
C(2) C(1) C(6) 121.62(3) 1_555 1_555 1_555 yes
C(1) C(2) C(3) 118.53(3) 1_555 1_555 1_555 yes
C(1) C(2) H(2) 122.44(3) 1_555 1_555 1_555 yes
C(3) C(2) H(2) 119.03(3) 1_555 1_555 1_555 yes
C(2) C(3) C(4) 120.98(3) 1_555 1_555 1_555 yes
C(2) C(3) H(3) 119.47(3) 1_555 1_555 1_555 yes
C(4) C(3) H(3) 119.53(3) 1_555 1_555 1_555 yes
N(2) C(4) C(3) 115.95(3) 1_555 1_555 1_555 yes
N(2) C(4) C(5) 124.54(3) 1_555 1_555 1_555 yes
C(3) C(4) C(5) 119.51(3) 1_555 1_555 1_555 yes
C(4) C(5) C(6) 119.57(3) 1_555 1_555 1_555 yes
C(4) C(5) H(5) 121.91(3) 1_555 1_555 1_555 yes
C(6) C(5) H(5) 118.51(3) 1_555 1_555 1_555 yes
C(1) C(6) C(5) 119.76(3) 1_555 1_555 1_555 yes
C(1) C(6) H(6) 118.71(3) 1_555 1_555 1_555 yes
C(5) C(6) H(6) 121.51(3) 1_555 1_555 1_555 yes
O(1) C(7) N(2) 124.79(3) 1_555 1_555 1_555 yes
O(1) C(7) N(3) 125.23(3) 1_555 1_555 1_555 yes
N(2) C(7) N(3) 109.98(3) 1_555 1_555 1_555 yes
N(3) C(8) C(9) 115.71(3) 1_555 1_555 1_555 yes
N(3) C(8) C(13) 124.55(3) 1_555 1_555 1_555 yes
C(9) C(8) C(13) 119.75(3) 1_555 1_555 1_555 yes
C(8) C(9) C(10) 120.69(3) 1_555 1_555 1_555 yes
C(8) C(9) H(9) 121.48(3) 1_555 1_555 1_555 yes
C(10) C(9) H(9) 117.83(3) 1_555 1_555 1_555 yes
C(9) C(10) C(11) 118.46(3) 1_555 1_555 1_555 yes
C(9) C(10) H(10) 120.69(4) 1_555 1_555 1_555 yes
C(11) C(10) H(10) 120.83(3) 1_555 1_555 1_555 yes
N(4) C(11) C(10) 118.55(3) 1_555 1_555 1_555 yes
N(4) C(11) C(12) 119.31(3) 1_555 1_555 1_555 yes
C(10) C(11) C(12) 122.14(3) 1_555 1_555 1_555 yes
C(11) C(12) C(13) 119.22(3) 1_555 1_555 1_555 yes
C(11) C(12) H(12) 119.82(3) 1_555 1_555 1_555 yes
C(13) C(12) H(12) 120.95(3) 1_555 1_555 1_555 yes
C(8) C(13) C(12) 119.71(3) 1_555 1_555 1_555 yes
C(8) C(13) H(13) 120.05(3) 1_555 1_555 1_555 yes
C(12) C(13) H(13) 120.22(3) 1_555 1_555 1_555 yes
H(14A) C(14) H(14B) 109.79(4) 1_555 1_555 1_555 yes
H(14A) C(14) H(14C) 111.63(4) 1_555 1_555 1_555 yes
H(14B) C(14) H(14C) 109.19(4) 1_555 1_555 1_555 yes
H(15A) C(15) H(15B) 113.30(5) 1_555 1_555 1_555 yes
H(15A) C(15) H(15C) 109.59(5) 1_555 1_555 1_555 yes
H(15B) C(15) H(15C) 110.53(4) 1_555 1_555 1_555 yes
H(16A) C(16) H(16B) 110.78(4) 1_555 1_555 1_555 yes
H(16A) C(16) H(16C) 109.90(4) 1_555 1_555 1_555 yes
H(16B) C(16) H(16C) 110.06(4) 1_555 1_555 1_555 yes
H(17A) C(17) H(17B) 110.04(4) 1_555 1_555 1_555 yes
H(17A) C(17) H(17C) 111.54(4) 1_555 1_555 1_555 yes
H(17B) C(17) H(17C) 109.25(4) 1_555 1_555 1_555 yes

loop_
_geom_bond_atom_site_label_1
_geom_bond_atom_site_label_2
_geom_bond_distance
_geom_bond_site_symmetry_1
_geom_bond_site_symmetry_2
_geom_bond_publ_flag
O(1) C(7) 1.2236(5) 1_555 1_555 yes
O(2) N(1) 1.2376(5) 1_555 1_555 yes
O(3) N(1) 1.2314(5) 1_555 1_555 yes
O(5) N(4) 1.2398(6) 1_555 1_555 yes
O(4) N(4) 1.2393(6) 1_555 1_555 yes
N(1) C(1) 1.4504(5) 1_555 1_555 yes
N(2) C(4) 1.3866(4) 1_555 1_555 yes
N(2) C(7) 1.3853(4) 1_555 1_555 yes
N(2) H(2A) 1.0090(3) 1_555 1_555 yes
N(3) C(7) 1.3816(4) 1_555 1_555 yes
N(3) C(8) 1.3868(5) 1_555 1_555 yes
N(3) H(3A) 1.0090(3) 1_555 1_555 yes
N(4) C(11) 1.4531(5) 1_555 1_555 yes
C(1) C(2) 1.3969(5) 1_555 1_555 yes
C(1) C(6) 1.3958(4) 1_555 1_555 yes
C(2) C(3) 1.3841(5) 1_555 1_555 yes
C(2) H(2) 1.0830(3) 1_555 1_555 yes
C(3) C(4) 1.4120(4) 1_555 1_555 yes
C(3) H(3) 1.0830(3) 1_555 1_555 yes
C(4) C(5) 1.4083(4) 1_555 1_555 yes
C(5) C(6) 1.3902(5) 1_555 1_555 yes
C(5) H(5) 1.0830(3) 1_555 1_555 yes
C(6) H(6) 1.0830(3) 1_555 1_555 yes
C(8) C(9) 1.4130(5) 1_555 1_555 yes
C(8) C(13) 1.4093(5) 1_555 1_555 yes
C(9) C(10) 1.3840(5) 1_555 1_555 yes
C(9) H(9) 1.0830(4) 1_555 1_555 yes
C(10) C(11) 1.3982(6) 1_555 1_555 yes
C(10) H(10) 1.0830(4) 1_555 1_555 yes
C(11) C(12) 1.3952(5) 1_555 1_555 yes
C(12) C(13) 1.3922(5) 1_555 1_555 yes
C(12) H(12) 1.0830(4) 1_555 1_555 yes
C(13) H(13) 1.0830(3) 1_555 1_555 yes
C(14) H(14A) 1.0590(5) 1_555 1_555 yes
C(14) H(14B) 1.0590(5) 1_555 1_555 yes
C(14) H(14C) 1.0590(5) 1_555 1_555 yes
C(15) H(15A) 1.0590(5) 1_555 1_555 yes
C(15) H(15B) 1.0590(5) 1_555 1_555 yes
C(15) H(15C) 1.0590(6) 1_555 1_555 yes
C(16) H(16A) 1.0590(4) 1_555 1_555 yes
C(16) H(16B) 1.0590(4) 1_555 1_555 yes
C(16) H(16C) 1.0590(4) 1_555 1_555 yes
C(17) H(17A) 1.0590(5) 1_555 1_555 yes
C(17) H(17B) 1.0590(5) 1_555 1_555 yes
C(17) H(17C) 1.0590(4) 1_555 1_555 yes
